data_7134529
loop_
_publ_author_name
'Cao, Ren-Fei'
'Wei, Zheng-Wei'
'Li, Shu-Kun'
'Ding, Tong-Mei'
'Ke, Hua'
'Chen, Zhi-Min'

_publ_section_title
;
 Organocatalytic asymmetric electrophilic tandem selenylation semipinacol
 rearrangement of 1-(1-arylvinyl)cyclobutanols
;
_journal_issue 47
_journal_name_full 'Chemical Communications'
_journal_page_first 8532
_journal_page_last 8535
_journal_paper_doi 10.1039/D5CC01919B
_journal_volume 61
_journal_year 2025
_chemical_absolute_configuration R
_chemical_formula_moiety 'C19 H19 N O4 Se'
_chemical_formula_sum 'C19 H19 N O4 Se'
_chemical_formula_weight 404.31
_space_group_crystal_system orthorhombic
_space_group_IT_number 18
_space_group_name_Hall 'P 2 2ab'
_space_group_name_H-M_alt 'P 21 21 2'
_atom_sites_solution_hydrogens mixed
_atom_sites_solution_primary dual
_audit_creation_date 2025-02-20
_audit_creation_method
;
Olex2 1.5-ac6-020
(compiled 2024.02.14 svn.r2f8d729c for Rigaku Oxford Diffraction, GUI svn.r6966)
;
_audit_update_record
;
2025-03-12 deposited with the CCDC.	2025-05-09 downloaded from the CCDC.
;
_cell_angle_alpha 90
_cell_angle_beta 90
_cell_angle_gamma 90
_cell_formula_units_Z 8
_cell_length_a 25.6226(2)
_cell_length_b 19.4121(2)
_cell_length_c 7.06020(10)
_cell_measurement_reflns_used 23552
_cell_measurement_temperature 293(2)
_cell_measurement_theta_max 76.4220
_cell_measurement_theta_min 2.8300
_cell_volume 3511.66(7)
_computing_cell_refinement 'CrysAlisPro 1.171.43.141a (Rigaku OD, 2024)'
_computing_data_collection 'CrysAlisPro system (CCD 43.141a 64-bit (release 04-10-2024))'
_computing_data_reduction 'CrysAlisPro 1.171.43.141a (Rigaku OD, 2024)'
_computing_molecular_graphics 'Olex2 1.5-ac6-020 (Dolomanov et al., 2009)'
_computing_publication_material 'Olex2 1.5-ac6-020 (Dolomanov et al., 2009)'
_computing_structure_refinement 'SHELXL 2018/3 (Sheldrick, 2015)'
_computing_structure_solution 'SHELXT 2018/2 (Sheldrick, 2018)'
_diffrn_ambient_temperature 293(2)
_diffrn_detector 'Hybrid Pixel Array Detector'
_diffrn_detector_area_resol_mean 10.0000
_diffrn_detector_type HyPix
_diffrn_measured_fraction_theta_full 1.000
_diffrn_measured_fraction_theta_max 0.988
_diffrn_measurement_details
;
List of Runs (angles in degrees, time in seconds):

  # Type    Start    End  Width  t~exp~   \w     \q     \k     \f   Frames
#--------------------------------------------------------------------------
  1  \w   -112.00 -72.00   0.50    0.05    --  -47.70   0.00   0.00   80
  2  \w    -54.00  21.00   0.50    0.05    --  -47.70  74.00  68.00  150
  3  \w    -13.00  26.00   0.50    0.05    --  -47.70  19.00 120.00   78
  4  \w    -10.00  27.00   0.50    0.05    --  -47.70  19.00  30.00   74
  5  \w   -108.00 -37.00   0.50    0.22    -- -101.00  77.00 -90.00  142
  6  \w   -108.00 -83.00   0.50    0.22    -- -101.00 111.00 -46.13   50
  7  \w    -99.00 -54.00   0.50    0.22    -- -101.00  74.00  68.00   90
  8  \w    -55.00 -30.00   0.50    0.22    -- -101.00 105.00  19.18   50
  9  \w   -107.00 -81.00   0.50    0.22    -- -101.00 105.00  19.18   52
 10  \w    -76.00 -50.00   0.50    0.22    -- -101.00 111.00 -46.13   52
 11  \w    -63.00 -30.00   0.50    0.22    -- -101.00  57.00 -90.00   66
 12  \w   -174.00-130.00   0.50    0.22    -- -101.00 -19.00 -30.00   88
 13  \w   -168.00 -86.00   0.50    0.22    -- -101.00 -57.00  30.00  164
 14  \w   -165.00 -86.00   0.50    0.22    -- -101.00 -57.00   0.00  158
 15  \w    -86.00 -34.00   0.50    0.05    --  -47.70 -74.00 -59.00  104
 16  \w   -171.00 -80.00   0.50    0.22    -- -101.00 -74.00 -59.00  182
 17  \w   -113.00 -88.00   0.50    0.22    -- -101.00 -19.00 -30.00   50
 18  \w   -128.00 -95.00   0.50    0.22    -- -101.00 -37.00  90.00   66
 19  \w   -174.00-138.00   0.50    0.22    -- -101.00 -37.00  90.00   72
 20  \w    -25.00  19.00   0.50    0.05    --   47.70 -19.00 -60.00   88
 21  \w     12.00  61.00   0.50    0.05    --   47.70 -74.00 -59.00   98
 22  \w     71.00  96.00   0.50    0.22    --  107.11 -74.00 -59.00   50
 23  \w     43.00  70.00   0.50    0.22    --  107.11 -57.00-180.00   54
 24  \w     37.00  69.00   0.50    0.22    --  107.11 -57.00  90.00   64
 25  \w     35.00  70.00   0.50    0.22    --  107.11 -57.00 120.00   70
 26  \w     35.00  69.00   0.50    0.22    --  107.11 -57.00 150.00   68
 27  \w    119.00 144.00   0.50    0.22    --  107.11   0.00  30.00   50
 28  \w     87.00 119.00   0.50    0.22    --  107.11  74.00  68.00   64
 29  \w     27.00 118.00   0.50    0.05    --   47.70  74.00  68.00  182
 30  \w    130.00 174.00   0.50    0.22    --  107.11  74.00  68.00   88
 31  \w    112.00 172.00   0.50    0.22    --  107.11   0.00-120.00  120
 32  \w     19.00  93.00   0.50    0.05    --   47.70-125.00 -60.00  148
 33  \w     42.00  68.00   0.50    0.22    --  107.11-125.00   0.00   52
 34  \w     57.00  97.00   0.50    0.22    --  107.11 -99.00 -60.00   80
 35  \w     40.00  73.00   0.50    0.22    --  107.11 -99.00-150.00   66
 36  \w     86.00 111.00   0.50    0.22    --  107.11-125.00   0.00   50
 37  \w     79.00 104.00   0.50    0.22    --  107.11 -99.00   0.00   50
 38  \w     41.00 104.00   0.50    0.22    --  107.11-125.00  90.00  126
 39  \w     81.00 106.00   0.50    0.22    --  107.11 -99.00 120.00   50
 40  \w     61.00  86.00   0.50    0.22    --  107.11 -99.00 150.00   50
 41  \w     39.00  64.00   0.50    0.22    --  107.11-125.00 150.00   50
 42  \w     38.00  66.00   0.50    0.22    --  107.11 -99.00 120.00   56
 43  \w     73.00 106.00   0.50    0.22    --  107.11 -99.00  90.00   66
 44  \w     81.00 106.00   0.50    0.22    --  107.11 -99.00-150.00   50
;
_diffrn_measurement_device 'four-circle diffractometer'
_diffrn_measurement_device_type 'XtaLAB Synergy R, HyPix'
_diffrn_measurement_method '\w scans'
_diffrn_orient_matrix_type 'CrysAlisPro convention (1999,Acta A55,543-557)'
_diffrn_orient_matrix_UB_11 0.1224773000
_diffrn_orient_matrix_UB_12 0.0492028000
_diffrn_orient_matrix_UB_13 -0.0097216000
_diffrn_orient_matrix_UB_21 0.0323656000
_diffrn_orient_matrix_UB_22 0.0027865000
_diffrn_orient_matrix_UB_23 0.0784032000
_diffrn_orient_matrix_UB_31 0.1776404000
_diffrn_orient_matrix_UB_32 -0.0344503000
_diffrn_orient_matrix_UB_33 -0.0075620000
_diffrn_radiation_monochromator mirror
_diffrn_radiation_probe x-ray
_diffrn_radiation_type 'Cu K\a'
_diffrn_radiation_wavelength 1.54184
_diffrn_reflns_av_R_equivalents 0.0488
_diffrn_reflns_av_unetI/netI 0.0267
_diffrn_reflns_Laue_measured_fraction_full 1.000
_diffrn_reflns_Laue_measured_fraction_max 0.988
_diffrn_reflns_limit_h_max 29
_diffrn_reflns_limit_h_min -32
_diffrn_reflns_limit_k_max 24
_diffrn_reflns_limit_k_min -24
_diffrn_reflns_limit_l_max 8
_diffrn_reflns_limit_l_min -8
_diffrn_reflns_number 45936
_diffrn_reflns_point_group_measured_fraction_full 1.000
_diffrn_reflns_point_group_measured_fraction_max 0.977
_diffrn_reflns_theta_full 67.684
_diffrn_reflns_theta_max 77.008
_diffrn_reflns_theta_min 2.856
_diffrn_source 'Rotating-anode X-ray tube'
_diffrn_source_type 'PhotonJet R (Cu) X-ray Source'
_exptl_absorpt_coefficient_mu 3.100
_exptl_absorpt_correction_T_max 1.00000
_exptl_absorpt_correction_T_min 0.75535
_exptl_absorpt_correction_type multi-scan
_exptl_absorpt_process_details
;
CrysAlisPro 1.171.43.141a (Rigaku Oxford Diffraction, 2024)
Empirical absorption correction using spherical harmonics,
implemented in SCALE3 ABSPACK scaling algorithm.
;
_exptl_crystal_colour yellow
_exptl_crystal_colour_primary yellow
_exptl_crystal_density_diffrn 1.529
_exptl_crystal_description block
_exptl_crystal_F_000 1648
_exptl_crystal_size_max 0.1
_exptl_crystal_size_mid 0.05
_exptl_crystal_size_min 0.02
_refine_diff_density_max 0.918
_refine_diff_density_min -0.940
_refine_diff_density_rms 0.076
_refine_ls_abs_structure_details
;
 Flack x determined using 2702 quotients [(I+)-(I-)]/[(I+)+(I-)]
 (Parsons, Flack and Wagner, Acta Cryst. B69 (2013) 249-259).
;
_refine_ls_abs_structure_Flack 0.010(11)
_refine_ls_extinction_method none
_refine_ls_goodness_of_fit_ref 1.052
_refine_ls_hydrogen_treatment mixed
_refine_ls_matrix_type full
_refine_ls_number_parameters 438
_refine_ls_number_reflns 7259
_refine_ls_number_restraints 0
_refine_ls_restrained_S_all 1.052
_refine_ls_R_factor_all 0.0471
_refine_ls_R_factor_gt 0.0442
_refine_ls_shift/su_max 0.001
_refine_ls_shift/su_mean 0.000
_refine_ls_structure_factor_coef Fsqd
_refine_ls_weighting_details 'w=1/[\s^2^(Fo^2^)+(0.0685P)^2^+2.9046P] where P=(Fo^2^+2Fc^2^)/3'
_refine_ls_weighting_scheme calc
_refine_ls_wR_factor_gt 0.1232
_refine_ls_wR_factor_ref 0.1262
_reflns_Friedel_coverage 0.746
_reflns_Friedel_fraction_full 0.999
_reflns_Friedel_fraction_max 0.964
_reflns_number_gt 6699
_reflns_number_total 7259
_reflns_threshold_expression 'I > 2\s(I)'
_cod_data_source_file d5cc01919b2.cif
_cod_data_source_block crf-10-23a_auto
_cod_depositor_comments 'Adding full bibliography for 7134529--7134530.cif.'
_cod_database_code 7134529
_shelx_shelxl_version_number 2018/3
_chemical_oxdiff_formula 'Se  CHON'
_shelx_space_group_comment
;
The symmetry employed for this shelxl refinement is uniquely defined
by the following loop, which should always be used as a source of
symmetry information in preference to the above space-group names.
They are only intended as comments.
;
_shelx_estimated_absorpt_t_max 0.941
_shelx_estimated_absorpt_t_min 0.747
_olex2_refinement_description
;
1. Fixed Uiso
 At 1.2 times of:
  All C(H,H) groups, H6 of C6, H3 of C3, H7 of C7, H36 of C36, H17 of C17,
  H16 of C16, H37 of C37, H38 of C38, H15 of C15, H22 of C22, H35 of C35, H18
  of C18, H25 of C25, H26 of C26, H34 of C34
 At 1.5 times of:
  All C(H,H,H) groups, H19 of C19
2. Uiso/Uaniso restraints and constraints
Uanis(O6) = Uanis(O7)
Uanis(O2) = Uanis(O3)
Uanis(O2) = Uanis(N1)
3.a Secondary CH2 refined with riding coordinates:
 C8(H8A,H8B), C11(H11A,H11B), C12(H12A,H12B), C13(H13A,H13B), C27(H27A,H27B),
 C29(H29A,H29B), C30(H30A,H30B), C31(H31A,H31B)
3.b Aromatic/amide H refined with riding coordinates:
 C3(H3), C6(H6), C7(H7), C15(H15), C16(H16), C17(H17), C18(H18), C22(H22),
 C25(H25), C26(H26), C34(H34), C35(H35), C36(H36), C37(H37), C38(H38)
3.c Idealised Me refined as rotating group:
 C1(H1A,H1B,H1C), C20(H20A,H20B,H20C)
;
_olex2_submission_special_instructions 'No special instructions were received'
_oxdiff_exptl_absorpt_empirical_details
;
Empirical correction (ABSPACK) includes:
- Absorption correction using spherical harmonics
- Frame scaling
;
_oxdiff_exptl_absorpt_empirical_full_max 1.556
_oxdiff_exptl_absorpt_empirical_full_min 0.424

loop_
_space_group_symop_operation_xyz
'x, y, z'
'-x, -y, z'
'-x+1/2, y+1/2, -z'
'x+1/2, -y+1/2, -z'

loop_
_atom_site_label
_atom_site_type_symbol
_atom_site_fract_x
_atom_site_fract_y
_atom_site_fract_z
_atom_site_U_iso_or_equiv
_atom_site_adp_type
_atom_site_occupancy
_atom_site_site_symmetry_order
_atom_site_calc_flag
_atom_site_refinement_flags_posn
_atom_site_refinement_flags_adp
_atom_site_refinement_flags_occupancy
_atom_site_disorder_assembly
_atom_site_disorder_group
Se1 Se 0.30206(2) 0.63115(2) 0.58783(9) 0.04286(16) Uani 1 1 d . . . . .
O1 O 0.38764(14) 0.33787(18) 0.5729(9) 0.0593(12) Uani 1 1 d . . . . .
O2 O 0.46410(16) 0.5712(2) 0.6504(10) 0.0820(10) Uani 1 1 d . . . . .
O3 O 0.40603(16) 0.6401(2) 0.5364(10) 0.0820(10) Uani 1 1 d . . . . .
O4 O 0.19286(17) 0.5273(2) 0.3829(6) 0.0654(11) Uani 1 1 d . . . . .
N1 N 0.4201(2) 0.5827(3) 0.5892(14) 0.0820(10) Uani 1 1 d . . . . .
C1 C 0.4417(2) 0.3244(3) 0.5742(13) 0.0671(19) Uani 1 1 d . . . . .
H1A H 0.458391 0.350753 0.476233 0.101 Uiso 1 1 calc R U . . .
H1B H 0.447620 0.276225 0.552290 0.101 Uiso 1 1 calc R U . . .
H1C H 0.456055 0.337109 0.694920 0.101 Uiso 1 1 calc R U . . .
C2 C 0.37158(19) 0.4045(2) 0.5796(9) 0.0399(10) Uani 1 1 d . . . . .
C3 C 0.40452(19) 0.4603(3) 0.5859(10) 0.0480(12) Uani 1 1 d . . . . .
H3 H 0.440517 0.454379 0.590108 0.058 Uiso 1 1 calc R U . . .
C4 C 0.38262(18) 0.5264(2) 0.5859(9) 0.0421(11) Uani 1 1 d . . . . .
C5 C 0.32988(18) 0.5397(2) 0.5856(7) 0.0363(9) Uani 1 1 d . . . . .
C6 C 0.29746(18) 0.4811(2) 0.5835(7) 0.0369(9) Uani 1 1 d . . . . .
H6 H 0.261425 0.486787 0.582987 0.044 Uiso 1 1 calc R U . . .
C7 C 0.31798(18) 0.4155(2) 0.5821(8) 0.0381(10) Uani 1 1 d . . . . .
H7 H 0.295532 0.377833 0.582830 0.046 Uiso 1 1 calc R U . . .
C8 C 0.23087(18) 0.6183(3) 0.6888(7) 0.0385(10) Uani 1 1 d . . . . .
H8A H 0.227057 0.570783 0.728645 0.046 Uiso 1 1 calc R U . . .
H8B H 0.226908 0.647049 0.800371 0.046 Uiso 1 1 calc R U . . .
C9 C 0.18668(18) 0.6355(3) 0.5497(7) 0.0398(10) Uani 1 1 d . . . . .
C10 C 0.1846(2) 0.5870(3) 0.3821(8) 0.0450(12) Uani 1 1 d . . . . .
C11 C 0.1669(3) 0.6264(4) 0.2075(9) 0.0692(19) Uani 1 1 d . . . . .
H11A H 0.192587 0.622649 0.107197 0.083 Uiso 1 1 calc R U . . .
H11B H 0.133881 0.608508 0.161510 0.083 Uiso 1 1 calc R U . . .
C12 C 0.1611(3) 0.6990(4) 0.2679(10) 0.0685(18) Uani 1 1 d . . . . .
H12A H 0.124716 0.709820 0.292007 0.082 Uiso 1 1 calc R U . . .
H12B H 0.174172 0.730004 0.171157 0.082 Uiso 1 1 calc R U . . .
C13 C 0.1936(2) 0.7056(3) 0.4514(8) 0.0506(14) Uani 1 1 d . . . . .
H13A H 0.230020 0.714249 0.422700 0.061 Uiso 1 1 calc R U . . .
H13B H 0.180506 0.742698 0.530444 0.061 Uiso 1 1 calc R U . . .
C14 C 0.13479(18) 0.6308(3) 0.6589(7) 0.0386(10) Uani 1 1 d . . . . .
C15 C 0.1092(2) 0.5678(3) 0.6814(10) 0.0577(16) Uani 1 1 d . . . . .
H15 H 0.122588 0.528341 0.624537 0.069 Uiso 1 1 calc R U . . .
C16 C 0.0639(3) 0.5638(4) 0.7883(13) 0.079(2) Uani 1 1 d . . . . .
H16 H 0.047412 0.521427 0.803942 0.094 Uiso 1 1 calc R U . . .
C17 C 0.0430(3) 0.6212(5) 0.8711(12) 0.080(2) Uani 1 1 d . . . . .
H17 H 0.011955 0.618408 0.938678 0.096 Uiso 1 1 calc R U . . .
C18 C 0.0681(3) 0.6824(4) 0.8536(11) 0.074(2) Uani 1 1 d . . . . .
H18 H 0.054768 0.721248 0.913423 0.088 Uiso 1 1 calc R U . . .
C19 C 0.1135(3) 0.6876(3) 0.7477(10) 0.0578(15) Uani 1 1 d . . . . .
H19 H 0.128(3) 0.725(4) 0.751(12) 0.087 Uiso 1 1 d . U . . .
Se2 Se 0.30361(2) 0.36435(2) 0.09506(8) 0.04121(16) Uani 1 1 d . . . . .
O5 O 0.38463(14) 0.66013(18) 0.0742(8) 0.0553(11) Uani 1 1 d . . . . .
O6 O 0.46532(17) 0.4285(2) 0.1430(12) 0.1003(16) Uani 1 1 d . . . . .
O7 O 0.40743(18) 0.3579(3) 0.0423(13) 0.1003(16) Uani 1 1 d . . . . .
O8 O 0.22035(14) 0.24888(17) 0.0078(6) 0.0511(9) Uani 1 1 d . . . . .
N2 N 0.42089(16) 0.4157(2) 0.0856(10) 0.0573(13) Uani 1 1 d . . . . .
C20 C 0.4392(2) 0.6753(3) 0.0810(14) 0.071(2) Uani 1 1 d . . . . .
H20A H 0.455061 0.663041 -0.037544 0.107 Uiso 1 1 calc R U . . .
H20B H 0.455171 0.649297 0.181261 0.107 Uiso 1 1 calc R U . . .
H20C H 0.444097 0.723576 0.103939 0.107 Uiso 1 1 calc R U . . .
C21 C 0.36985(19) 0.5925(2) 0.0810(9) 0.0425(11) Uani 1 1 d . . . . .
C22 C 0.40333(18) 0.5375(3) 0.0841(10) 0.0477(12) Uani 1 1 d . . . . .
H22 H 0.439237 0.544520 0.085262 0.057 Uiso 1 1 calc R U . . .
C23 C 0.38304(18) 0.4709(2) 0.0855(9) 0.0430(11) Uani 1 1 d . . . . .
C24 C 0.32995(16) 0.4570(2) 0.0880(7) 0.0340(9) Uani 1 1 d . . . . .
C25 C 0.29732(18) 0.5142(2) 0.0883(7) 0.0380(10) Uani 1 1 d . . . . .
H25 H 0.261391 0.507452 0.090790 0.046 Uiso 1 1 calc R U . . .
C26 C 0.31636(17) 0.5801(2) 0.0850(8) 0.0386(10) Uani 1 1 d . . . . .
H26 H 0.293242 0.617076 0.085307 0.046 Uiso 1 1 calc R U . . .
C27 C 0.23254(18) 0.3774(3) 0.1962(7) 0.0397(10) Uani 1 1 d . . . . .
H27A H 0.227459 0.346041 0.301483 0.048 Uiso 1 1 calc R U . . .
H27B H 0.229590 0.423980 0.244979 0.048 Uiso 1 1 calc R U . . .
C28 C 0.18878(17) 0.3655(2) 0.0505(7) 0.0349(9) Uani 1 1 d . . . . .
C29 C 0.1880(2) 0.4153(3) -0.1184(8) 0.0458(12) Uani 1 1 d . . . . .
H29A H 0.171443 0.458530 -0.084057 0.055 Uiso 1 1 calc R U . . .
H29B H 0.223094 0.424688 -0.162768 0.055 Uiso 1 1 calc R U . . .
C30 C 0.1566(3) 0.3780(3) -0.2682(9) 0.0581(15) Uani 1 1 d . . . . .
H30A H 0.164138 0.396040 -0.393365 0.070 Uiso 1 1 calc R U . . .
H30B H 0.119465 0.382176 -0.244036 0.070 Uiso 1 1 calc R U . . .
C31 C 0.1745(3) 0.3030(3) -0.2504(9) 0.0588(15) Uani 1 1 d . . . . .
H31A H 0.145274 0.271797 -0.266927 0.071 Uiso 1 1 calc R U . . .
H31B H 0.200849 0.292440 -0.344536 0.071 Uiso 1 1 calc R U . . .
C32 C 0.19644(19) 0.2971(2) -0.0551(7) 0.0403(10) Uani 1 1 d . . . . .
C33 C 0.13638(18) 0.3638(3) 0.1598(7) 0.0395(10) Uani 1 1 d . . . . .
C34 C 0.1079(2) 0.4235(3) 0.1858(10) 0.0560(15) Uani 1 1 d . . . . .
H34 H 0.119504 0.464477 0.132127 0.067 Uiso 1 1 calc R U . . .
C35 C 0.0622(3) 0.4228(4) 0.2916(12) 0.071(2) Uani 1 1 d . . . . .
H35 H 0.043674 0.463445 0.309950 0.085 Uiso 1 1 calc R U . . .
C36 C 0.0441(2) 0.3617(4) 0.3702(11) 0.0679(17) Uani 1 1 d . . . . .
H36 H 0.013150 0.361097 0.439042 0.081 Uiso 1 1 calc R U . . .
C37 C 0.0717(3) 0.3030(4) 0.3459(11) 0.0664(18) Uani 1 1 d . . . . .
H37 H 0.059961 0.262172 0.399782 0.080 Uiso 1 1 calc R U . . .
C38 C 0.1178(2) 0.3034(3) 0.2404(9) 0.0528(14) Uani 1 1 d . . . . .
H38 H 0.136265 0.262650 0.223996 0.063 Uiso 1 1 calc R U . . .

loop_
_atom_site_aniso_label
_atom_site_aniso_U_11
_atom_site_aniso_U_22
_atom_site_aniso_U_33
_atom_site_aniso_U_23
_atom_site_aniso_U_13
_atom_site_aniso_U_12
Se1 0.0394(3) 0.0336(3) 0.0556(3) 0.0021(2) 0.0038(3) -0.0026(2)
O1 0.0420(19) 0.0347(17) 0.101(4) -0.006(2) -0.005(3) 0.0014(14)
O2 0.0447(13) 0.0520(14) 0.149(3) -0.009(2) 0.0090(19) -0.0134(12)
O3 0.0447(13) 0.0520(14) 0.149(3) -0.009(2) 0.0090(19) -0.0134(12)
O4 0.067(3) 0.056(2) 0.074(3) -0.015(2) -0.010(2) 0.008(2)
N1 0.0447(13) 0.0520(14) 0.149(3) -0.009(2) 0.0090(19) -0.0134(12)
C1 0.045(3) 0.047(3) 0.110(6) -0.008(4) -0.001(4) 0.007(2)
C2 0.041(2) 0.034(2) 0.045(3) -0.001(2) -0.003(2) 0.0002(18)
C3 0.031(2) 0.044(3) 0.068(3) -0.005(3) 0.007(3) -0.004(2)
C4 0.035(2) 0.039(2) 0.052(3) -0.007(3) 0.009(2) -0.0072(19)
C5 0.038(2) 0.037(2) 0.034(2) 0.000(2) 0.002(2) -0.0052(18)
C6 0.032(2) 0.037(2) 0.042(2) 0.003(2) 0.003(2) -0.0054(18)
C7 0.039(2) 0.032(2) 0.044(3) -0.003(2) -0.003(2) -0.0074(17)
C8 0.038(2) 0.040(2) 0.038(2) 0.002(2) 0.000(2) 0.001(2)
C9 0.038(2) 0.036(2) 0.045(2) 0.004(2) -0.001(2) -0.001(2)
C10 0.046(3) 0.046(3) 0.043(3) -0.006(2) -0.001(2) 0.001(2)
C11 0.081(4) 0.082(5) 0.045(3) -0.005(3) -0.010(3) 0.030(4)
C12 0.088(5) 0.061(4) 0.057(4) 0.024(3) -0.006(3) 0.003(3)
C13 0.053(3) 0.041(2) 0.058(3) 0.012(2) 0.013(3) 0.001(2)
C14 0.037(2) 0.039(2) 0.040(2) 0.003(2) 0.0010(19) 0.003(2)
C15 0.052(3) 0.045(3) 0.076(4) 0.003(3) 0.017(3) -0.004(2)
C16 0.049(3) 0.084(5) 0.103(6) 0.021(5) 0.010(4) -0.015(3)
C17 0.044(3) 0.119(7) 0.078(5) 0.011(5) 0.019(3) 0.003(4)
C18 0.060(4) 0.087(5) 0.074(5) -0.011(4) 0.014(4) 0.021(4)
C19 0.059(3) 0.049(3) 0.065(4) -0.009(3) 0.008(3) 0.005(3)
Se2 0.0393(3) 0.0321(2) 0.0522(3) -0.0034(2) 0.0006(3) 0.0006(2)
O5 0.0411(18) 0.0364(18) 0.088(3) 0.005(2) -0.007(2) -0.0025(14)
O6 0.0488(17) 0.0531(18) 0.199(5) 0.003(3) 0.006(3) 0.0118(15)
O7 0.0488(17) 0.0531(18) 0.199(5) 0.003(3) 0.006(3) 0.0118(15)
O8 0.0491(19) 0.0329(16) 0.071(2) -0.0029(16) -0.0045(18) 0.0033(14)
N2 0.0300(19) 0.043(2) 0.099(4) 0.018(3) 0.017(2) 0.0071(16)
C20 0.043(3) 0.051(3) 0.119(6) 0.012(5) -0.006(4) -0.008(3)
C21 0.037(2) 0.038(2) 0.052(3) 0.008(3) 0.001(3) -0.0017(19)
C22 0.031(2) 0.041(2) 0.071(4) 0.009(3) 0.002(3) 0.0000(19)
C23 0.034(2) 0.038(2) 0.057(3) 0.001(3) 0.005(3) 0.0043(18)
C24 0.0306(19) 0.035(2) 0.037(2) 0.000(2) -0.001(2) 0.0008(17)
C25 0.032(2) 0.040(2) 0.042(2) -0.001(2) -0.011(3) 0.0011(18)
C26 0.034(2) 0.037(2) 0.045(3) -0.002(2) -0.003(2) 0.0045(17)
C27 0.039(2) 0.040(2) 0.040(2) -0.001(2) 0.004(2) -0.003(2)
C28 0.038(2) 0.032(2) 0.035(2) 0.0002(18) -0.0007(18) -0.0003(19)
C29 0.051(3) 0.040(2) 0.046(3) 0.005(2) 0.000(3) -0.001(2)
C30 0.069(4) 0.060(3) 0.045(3) 0.002(3) -0.012(3) 0.002(3)
C31 0.071(4) 0.051(3) 0.054(3) -0.013(3) -0.004(3) 0.000(3)
C32 0.040(2) 0.032(2) 0.049(3) -0.0011(19) -0.002(3) 0.000(2)
C33 0.038(2) 0.038(2) 0.042(2) -0.003(2) -0.0047(19) 0.000(2)
C34 0.054(3) 0.039(3) 0.075(4) -0.001(3) 0.005(3) 0.007(2)
C35 0.051(3) 0.070(4) 0.092(5) -0.012(4) 0.010(4) 0.022(3)
C36 0.051(3) 0.083(5) 0.070(4) -0.002(4) 0.011(3) -0.002(3)
C37 0.062(4) 0.064(4) 0.073(5) 0.001(3) 0.017(3) -0.009(3)
C38 0.051(3) 0.044(3) 0.064(4) 0.004(3) 0.013(3) 0.000(2)

loop_
_atom_type_symbol
_atom_type_description
_atom_type_scat_dispersion_real
_atom_type_scat_dispersion_imag
_atom_type_scat_source
C C 0.0181 0.0091 'International Tables Vol C Tables 4.2.6.8 and 6.1.1.4'
H H 0.0000 0.0000 'International Tables Vol C Tables 4.2.6.8 and 6.1.1.4'
N N 0.0311 0.0180 'International Tables Vol C Tables 4.2.6.8 and 6.1.1.4'
O O 0.0492 0.0322 'International Tables Vol C Tables 4.2.6.8 and 6.1.1.4'
Se Se -0.7943 1.1372 'International Tables Vol C Tables 4.2.6.8 and 6.1.1.4'

loop_
_geom_angle_atom_site_label_1
_geom_angle_atom_site_label_2
_geom_angle_atom_site_label_3
_geom_angle
_geom_angle_site_symmetry_1
_geom_angle_site_symmetry_3
_geom_angle_publ_flag
C5 Se1 C8 103.3(2) . . ?
C2 O1 C1 118.3(4) . . ?
O2 N1 C4 118.3(6) . . ?
O3 N1 O2 122.8(5) . . ?
O3 N1 C4 118.9(5) . . ?
O1 C2 C3 124.5(5) . . ?
O1 C2 C7 116.5(4) . . ?
C3 C2 C7 119.0(4) . . ?
C2 C3 C4 118.5(4) . . ?
C3 C4 N1 115.1(4) . . ?
C5 C4 N1 120.5(5) . . ?
C5 C4 C3 124.4(4) . . ?
C4 C5 Se1 122.7(3) . . ?
C4 C5 C6 115.3(4) . . ?
C6 C5 Se1 122.0(3) . . ?
C7 C6 C5 121.4(4) . . ?
C6 C7 C2 121.3(4) . . ?
C9 C8 Se1 115.0(3) . . ?
C8 C9 C13 113.3(4) . . ?
C8 C9 C14 107.7(4) . . ?
C10 C9 C8 113.0(4) . . ?
C10 C9 C13 101.7(4) . . ?
C10 C9 C14 108.9(4) . . ?
C13 C9 C14 112.2(4) . . ?
O4 C10 C9 127.0(6) . . ?
O4 C10 C11 123.6(6) . . ?
C9 C10 C11 109.3(5) . . ?
C12 C11 C10 106.0(5) . . ?
C11 C12 C13 105.5(5) . . ?
C9 C13 C12 104.0(5) . . ?
C15 C14 C9 121.0(5) . . ?
C19 C14 C9 121.4(5) . . ?
C19 C14 C15 117.5(5) . . ?
C16 C15 C14 120.3(6) . . ?
C17 C16 C15 120.9(7) . . ?
C18 C17 C16 119.4(6) . . ?
C17 C18 C19 120.7(7) . . ?
C14 C19 C18 121.2(6) . . ?
C24 Se2 C27 102.3(2) . . ?
C21 O5 C20 117.8(4) . . ?
O6 N2 C23 118.1(5) . . ?
O7 N2 O6 122.1(5) . . ?
O7 N2 C23 119.7(5) . . ?
O5 C21 C22 125.1(4) . . ?
O5 C21 C26 116.1(4) . . ?
C22 C21 C26 118.8(4) . . ?
C21 C22 C23 119.3(4) . . ?
C22 C23 N2 115.9(4) . . ?
C24 C23 N2 120.9(4) . . ?
C24 C23 C22 123.1(4) . . ?
C23 C24 Se2 121.8(3) . . ?
C23 C24 C25 115.8(4) . . ?
C25 C24 Se2 122.4(3) . . ?
C26 C25 C24 122.1(4) . . ?
C25 C26 C21 120.8(4) . . ?
C28 C27 Se2 114.3(3) . . ?
C27 C28 C33 107.6(4) . . ?
C29 C28 C27 115.8(4) . . ?
C29 C28 C32 99.8(4) . . ?
C29 C28 C33 112.9(4) . . ?
C32 C28 C27 111.2(4) . . ?
C32 C28 C33 109.5(4) . . ?
C30 C29 C28 104.4(4) . . ?
C29 C30 C31 103.8(5) . . ?
C32 C31 C30 105.2(5) . . ?
O8 C32 C28 124.0(5) . . ?
O8 C32 C31 126.3(5) . . ?
C31 C32 C28 109.5(4) . . ?
C34 C33 C28 120.3(5) . . ?
C34 C33 C38 118.2(5) . . ?
C38 C33 C28 121.4(4) . . ?
C33 C34 C35 120.6(6) . . ?
C34 C35 C36 120.3(6) . . ?
C37 C36 C35 119.6(6) . . ?
C36 C37 C38 120.4(6) . . ?
C33 C38 C37 121.0(6) . . ?

loop_
_geom_bond_atom_site_label_1
_geom_bond_atom_site_label_2
_geom_bond_distance
_geom_bond_site_symmetry_2
_geom_bond_publ_flag
Se1 C5 1.913(5) . ?
Se1 C8 1.974(5) . ?
O1 C1 1.411(7) . ?
O1 C2 1.358(6) . ?
O2 N1 1.229(8) . ?
O3 N1 1.228(8) . ?
O4 C10 1.177(7) . ?
N1 C4 1.455(6) . ?
C2 C3 1.375(7) . ?
C2 C7 1.390(7) . ?
C3 C4 1.400(7) . ?
C4 C5 1.376(7) . ?
C5 C6 1.409(6) . ?
C6 C7 1.378(6) . ?
C8 C9 1.536(7) . ?
C9 C10 1.513(7) . ?
C9 C13 1.538(7) . ?
C9 C14 1.540(6) . ?
C10 C11 1.520(9) . ?
C11 C12 1.480(10) . ?
C12 C13 1.546(9) . ?
C14 C15 1.397(7) . ?
C14 C19 1.381(8) . ?
C15 C16 1.387(9) . ?
C16 C17 1.368(11) . ?
C17 C18 1.355(11) . ?
C18 C19 1.387(9) . ?
Se2 C24 1.922(4) . ?
Se2 C27 1.973(5) . ?
O5 C20 1.430(6) . ?
O5 C21 1.367(6) . ?
O6 N2 1.233(7) . ?
O7 N2 1.214(7) . ?
O8 C32 1.204(6) . ?
N2 C23 1.445(6) . ?
C21 C22 1.371(7) . ?
C21 C26 1.392(6) . ?
C22 C23 1.393(7) . ?
C23 C24 1.387(6) . ?
C24 C25 1.389(6) . ?
C25 C26 1.370(6) . ?
C27 C28 1.539(6) . ?
C28 C29 1.535(7) . ?
C28 C32 1.536(6) . ?
C28 C33 1.549(6) . ?
C29 C30 1.513(8) . ?
C30 C31 1.531(9) . ?
C31 C32 1.494(8) . ?
C33 C34 1.382(7) . ?
C33 C38 1.387(7) . ?
C34 C35 1.389(9) . ?
C35 C36 1.390(10) . ?
C36 C37 1.351(10) . ?
C37 C38 1.395(8) . ?
